data_7122015
loop_
_publ_author_name
'Lv, Fan'
'Yu, Yang'
'Hao, Erhong'
'Yu, Changjiang'
'Wang, Hua'
'Jiao, Lijuan'
'Boens, No\"el'

_publ_section_title
;
 Copper-catalyzed \a-benzylation of BODIPYs via radical-triggered
 oxidative cross-coupling of two C-H bonds.
;
_journal_issue 65
_journal_name_full 'Chemical communications (Cambridge, England)'
_journal_page_first 9059
_journal_page_last 9062
_journal_paper_doi 10.1039/c8cc04679d
_journal_volume 54
_journal_year 2018
_chemical_formula_sum 'C44 H37 B F2 N2'
_chemical_formula_weight 642.57
_space_group_IT_number 15
_space_group_name_Hall '-C 2yc'
_space_group_name_H-M_alt 'C 1 2/c 1'
_symmetry_cell_setting monoclinic
_symmetry_space_group_name_Hall '-C 2yc'
_symmetry_space_group_name_H-M 'C 1 2/c 1'
_atom_sites_solution_hydrogens geom
_atom_sites_solution_primary direct
_atom_sites_solution_secondary difmap
_audit_block_doi 10.5517/ccdc.csd.cc1q9t83
_audit_creation_method SHELXL-97
_audit_update_record
;
2017-11-30 deposited with the CCDC.
2018-07-23 downloaded from the CCDC.
;
_cell_angle_alpha 90.00
_cell_angle_beta 99.6550(10)
_cell_angle_gamma 90.00
_cell_formula_units_Z 8
_cell_length_a 26.687(2)
_cell_length_b 11.1023(9)
_cell_length_c 23.908(2)
_cell_measurement_reflns_used 8424
_cell_measurement_temperature 293(2)
_cell_measurement_theta_max 25.27
_cell_measurement_theta_min 2.51
_cell_volume 6983.3(10)
_computing_cell_refinement 'Bruker SAINT'
_computing_data_collection 'Bruker APEX2'
_computing_data_reduction 'Bruker SAINT'
_computing_molecular_graphics 'Bruker SHELXTL'
_computing_publication_material 'Bruker SHELXTL'
_computing_structure_refinement 'SHELXL-97 (Sheldrick, 1997)'
_computing_structure_solution 'SHELXS-97 (Sheldrick, 1990)'
_diffrn_ambient_temperature 293(2)
_diffrn_measured_fraction_theta_full 0.998
_diffrn_measured_fraction_theta_max 0.998
_diffrn_measurement_device_type 'Bruker APEX-II CCD'
_diffrn_measurement_method '\f and \w scans'
_diffrn_radiation_monochromator graphite
_diffrn_radiation_source 'fine-focus sealed tube'
_diffrn_radiation_type MoK\a
_diffrn_radiation_wavelength 0.71073
_diffrn_reflns_av_R_equivalents 0.0461
_diffrn_reflns_av_sigmaI/netI 0.0341
_diffrn_reflns_limit_h_max 32
_diffrn_reflns_limit_h_min -32
_diffrn_reflns_limit_k_max 13
_diffrn_reflns_limit_k_min -13
_diffrn_reflns_limit_l_max 28
_diffrn_reflns_limit_l_min -28
_diffrn_reflns_number 34473
_diffrn_reflns_theta_full 25.35
_diffrn_reflns_theta_max 25.35
_diffrn_reflns_theta_min 1.55
_diffrn_standards_number 0
_exptl_absorpt_coefficient_mu 0.078
_exptl_absorpt_correction_T_max 0.9846
_exptl_absorpt_correction_T_min 0.9824
_exptl_absorpt_correction_type multi-scan
_exptl_crystal_colour colorless
_exptl_crystal_density_diffrn 1.222
_exptl_crystal_density_method 'not measured'
_exptl_crystal_description block
_exptl_crystal_F_000 2704
_exptl_crystal_size_max 0.23
_exptl_crystal_size_mid 0.21
_exptl_crystal_size_min 0.20
_refine_diff_density_max 0.143
_refine_diff_density_min -0.164
_refine_diff_density_rms 0.029
_refine_ls_extinction_method none
_refine_ls_goodness_of_fit_ref 1.023
_refine_ls_hydrogen_treatment mixed
_refine_ls_matrix_type full
_refine_ls_number_parameters 445
_refine_ls_number_reflns 6404
_refine_ls_number_restraints 0
_refine_ls_restrained_S_all 1.023
_refine_ls_R_factor_all 0.0840
_refine_ls_R_factor_gt 0.0491
_refine_ls_shift/su_max 0.001
_refine_ls_shift/su_mean 0.000
_refine_ls_structure_factor_coef Fsqd
_refine_ls_weighting_details 'calc w=1/[\s^2^(Fo^2^)+(0.0513P)^2^+2.7230P] where P=(Fo^2^+2Fc^2^)/3'
_refine_ls_weighting_scheme calc
_refine_ls_wR_factor_gt 0.1083
_refine_ls_wR_factor_ref 0.1237
_reflns_number_gt 4183
_reflns_number_total 6404
_reflns_threshold_expression >2sigma(I)
_cod_data_source_file c8cc04679d2.cif
_cod_data_source_block test_0m
_cod_depositor_comments
;
The following automatic conversions were performed:

'_symmetry_cell_setting' value 'Monoclinic' changed to 'monoclinic'
according to
/home/data/users/saulius/crontab/automatic-downloads/rss-feeds/RSC/lib/dictionaries/cif_core.dic
dictionary named 'cif_core.dic' version 2.4.2 from 2011-04-26.

Automatic conversion script
Id: cif_fix_values 4973 2017-02-22 13:04:09Z antanas 

 Adding full bibliography for 7122015--7122017.cif.
;
_cod_original_sg_symbol_H-M C2/c
_cod_database_code 7122015

loop_
_symmetry_equiv_pos_as_xyz
'x, y, z'
'-x, y, -z+1/2'
'x+1/2, y+1/2, z'
'-x+1/2, y+1/2, -z+1/2'
'-x, -y, -z'
'x, -y, z-1/2'
'-x+1/2, -y+1/2, -z'
'x+1/2, -y+1/2, z-1/2'

loop_
_atom_site_label
_atom_site_type_symbol
_atom_site_fract_x
_atom_site_fract_y
_atom_site_fract_z
_atom_site_U_iso_or_equiv
_atom_site_adp_type
_atom_site_occupancy
_atom_site_symmetry_multiplicity
_atom_site_calc_flag
_atom_site_refinement_flags
B1 B 0.64942(8) 0.6530(2) 0.27247(9) 0.0443(5) Uani 1 1 d .
C1 C 0.63749(7) 0.56756(18) 0.16967(8) 0.0490(5) Uani 1 1 d .
C2 C 0.66805(7) 0.5415(2) 0.12916(8) 0.0585(6) Uani 1 1 d .
H2 H 0.6572 0.5083 0.0935 0.070 Uiso 1 1 calc R
C3 C 0.71663(8) 0.57319(18) 0.15126(8) 0.0538(5) Uani 1 1 d .
H3 H 0.7448 0.5659 0.1333 0.065 Uiso 1 1 calc R
C4 C 0.71645(7) 0.61869(17) 0.20573(8) 0.0455(5) Uani 1 1 d .
C5 C 0.75584(7) 0.66427(16) 0.24556(8) 0.0441(4) Uani 1 1 d .
C6 C 0.74662(7) 0.70314(17) 0.29812(7) 0.0439(4) Uani 1 1 d .
C7 C 0.77901(7) 0.75386(18) 0.34415(8) 0.0531(5) Uani 1 1 d .
H7 H 0.8133 0.7710 0.3459 0.064 Uiso 1 1 calc R
C8 C 0.75092(7) 0.77366(19) 0.38625(8) 0.0551(5) Uani 1 1 d .
H8 H 0.7627 0.8075 0.4216 0.066 Uiso 1 1 calc R
C9 C 0.70126(7) 0.73397(17) 0.36662(7) 0.0467(5) Uani 1 1 d .
C10 C 0.58077(7) 0.55221(19) 0.16458(8) 0.0543(5) Uani 1 1 d .
H10 H 0.5737 0.5368 0.2029 0.065 Uiso 1 1 calc R
C11 C 0.56495(7) 0.4400(2) 0.12948(8) 0.0515(5) Uani 1 1 d .
C12 C 0.57425(8) 0.3280(2) 0.15457(9) 0.0643(6) Uani 1 1 d .
H12 H 0.5880 0.3233 0.1929 0.077 Uiso 1 1 calc R
C13 C 0.56359(9) 0.2235(2) 0.12397(11) 0.0714(7) Uani 1 1 d .
H13 H 0.5698 0.1492 0.1417 0.086 Uiso 1 1 calc R
C14 C 0.54385(9) 0.2287(2) 0.06750(11) 0.0707(6) Uani 1 1 d .
H14 H 0.5366 0.1582 0.0467 0.085 Uiso 1 1 calc R
C15 C 0.53490(10) 0.3377(2) 0.04185(10) 0.0792(7) Uani 1 1 d .
H15 H 0.5217 0.3413 0.0033 0.095 Uiso 1 1 calc R
C16 C 0.54511(9) 0.4427(2) 0.07227(9) 0.0723(7) Uani 1 1 d .
H16 H 0.5386 0.5165 0.0541 0.087 Uiso 1 1 calc R
C17 C 0.55242(7) 0.6667(2) 0.14344(9) 0.0580(6) Uani 1 1 d .
C18 C 0.56719(9) 0.7395(2) 0.10268(11) 0.0739(7) Uani 1 1 d .
H18 H 0.5957 0.7189 0.0872 0.089 Uiso 1 1 calc R
C19 C 0.54044(11) 0.8434(2) 0.08415(13) 0.0929(8) Uani 1 1 d .
H19 H 0.5510 0.8909 0.0563 0.111 Uiso 1 1 calc R
C20 C 0.49891(12) 0.8757(3) 0.10659(17) 0.1053(10) Uani 1 1 d .
H20 H 0.4809 0.9450 0.0940 0.126 Uiso 1 1 calc R
C21 C 0.48375(10) 0.8061(3) 0.14767(16) 0.1036(10) Uani 1 1 d .
H21 H 0.4556 0.8288 0.1635 0.124 Uiso 1 1 calc R
C22 C 0.51008(9) 0.7013(3) 0.16604(11) 0.0840(8) Uani 1 1 d .
H22 H 0.4992 0.6540 0.1938 0.101 Uiso 1 1 calc R
C23 C 0.80820(7) 0.67047(17) 0.23067(7) 0.0454(5) Uani 1 1 d .
C24 C 0.81961(7) 0.76191(19) 0.19474(8) 0.0529(5) Uani 1 1 d .
C25 C 0.86766(8) 0.7630(2) 0.17958(9) 0.0641(6) Uani 1 1 d .
H25 H 0.8757 0.8245 0.1562 0.077 Uiso 1 1 calc R
C26 C 0.90365(8) 0.6775(2) 0.19763(9) 0.0650(6) Uani 1 1 d .
C27 C 0.89164(8) 0.5887(2) 0.23342(9) 0.0630(6) Uani 1 1 d .
H27 H 0.9159 0.5304 0.2463 0.076 Uiso 1 1 calc R
C28 C 0.84457(7) 0.58321(18) 0.25103(8) 0.0514(5) Uani 1 1 d .
C29 C 0.78190(9) 0.8581(2) 0.17267(11) 0.0794(7) Uani 1 1 d .
H29A H 0.7968 0.9122 0.1488 0.119 Uiso 1 1 calc R
H29B H 0.7726 0.9020 0.2040 0.119 Uiso 1 1 calc R
H29C H 0.7522 0.8216 0.1511 0.119 Uiso 1 1 calc R
C30 C 0.95482(9) 0.6803(3) 0.17827(12) 0.1053(10) Uani 1 1 d .
H30A H 0.9501 0.6697 0.1379 0.158 Uiso 1 1 calc R
H30B H 0.9758 0.6165 0.1965 0.158 Uiso 1 1 calc R
H30C H 0.9710 0.7564 0.1882 0.158 Uiso 1 1 calc R
C31 C 0.83362(9) 0.4833(2) 0.28923(10) 0.0748(7) Uani 1 1 d .
H31A H 0.8089 0.4298 0.2686 0.112 Uiso 1 1 calc R
H31B H 0.8206 0.5163 0.3210 0.112 Uiso 1 1 calc R
H31C H 0.8644 0.4396 0.3026 0.112 Uiso 1 1 calc R
C32 C 0.65715(7) 0.72737(18) 0.39820(8) 0.0494(5) Uani 1 1 d .
H32 H 0.6262 0.7305 0.3696 0.059 Uiso 1 1 calc R
C33 C 0.65637(9) 0.60769(19) 0.42844(8) 0.0557(5) Uani 1 1 d .
C34 C 0.70009(10) 0.5570(2) 0.45815(9) 0.0713(7) Uani 1 1 d .
H34 H 0.7309 0.5974 0.4600 0.086 Uiso 1 1 calc R
C35 C 0.69892(15) 0.4476(3) 0.48511(12) 0.0996(10) Uani 1 1 d .
H35 H 0.7287 0.4144 0.5049 0.120 Uiso 1 1 calc R
C36 C 0.6535(2) 0.3879(3) 0.48262(14) 0.1123(13) Uani 1 1 d .
H36 H 0.6525 0.3139 0.5006 0.135 Uiso 1 1 calc R
C37 C 0.61012(17) 0.4370(3) 0.45385(14) 0.1083(11) Uani 1 1 d .
H37 H 0.5794 0.3967 0.4525 0.130 Uiso 1 1 calc R
C38 C 0.61126(10) 0.5462(2) 0.42664(10) 0.0792(7) Uani 1 1 d .
H38 H 0.5813 0.5786 0.4069 0.095 Uiso 1 1 calc R
C39 C 0.65572(7) 0.83686(18) 0.43633(8) 0.0497(5) Uani 1 1 d .
C40 C 0.65297(8) 0.8274(2) 0.49331(8) 0.0610(6) Uani 1 1 d .
H40 H 0.6524 0.7516 0.5097 0.073 Uiso 1 1 calc R
C41 C 0.65110(10) 0.9286(2) 0.52614(10) 0.0781(7) Uani 1 1 d .
H41 H 0.6494 0.9206 0.5645 0.094 Uiso 1 1 calc R
C42 C 0.65166(11) 1.0400(2) 0.50285(11) 0.0884(8) Uani 1 1 d .
H42 H 0.6509 1.1082 0.5253 0.106 Uiso 1 1 calc R
C43 C 0.65334(11) 1.0514(2) 0.44581(11) 0.0882(8) Uani 1 1 d .
H43 H 0.6530 1.1274 0.4294 0.106 Uiso 1 1 calc R
C44 C 0.65545(9) 0.9506(2) 0.41331(10) 0.0707(6) Uani 1 1 d .
H44 H 0.6567 0.9591 0.3749 0.085 Uiso 1 1 calc R
F1 F 0.61575(4) 0.74757(11) 0.26321(5) 0.0646(3) Uani 1 1 d .
F2 F 0.62648(4) 0.55790(11) 0.29515(4) 0.0620(3) Uani 1 1 d .
N1 N 0.66663(5) 0.61431(14) 0.21624(6) 0.0444(4) Uani 1 1 d .
N2 N 0.69824(5) 0.69295(13) 0.31302(6) 0.0427(4) Uani 1 1 d .

loop_
_atom_site_aniso_label
_atom_site_aniso_U_11
_atom_site_aniso_U_22
_atom_site_aniso_U_33
_atom_site_aniso_U_23
_atom_site_aniso_U_13
_atom_site_aniso_U_12
B1 0.0373(12) 0.0597(14) 0.0377(12) 0.0014(10) 0.0120(9) 0.0005(11)
C1 0.0441(11) 0.0655(13) 0.0376(10) -0.0015(9) 0.0073(9) 0.0003(9)
C2 0.0525(13) 0.0847(16) 0.0398(11) -0.0131(11) 0.0123(9) -0.0026(11)
C3 0.0491(12) 0.0724(14) 0.0436(11) -0.0072(10) 0.0183(9) 0.0019(10)
C4 0.0395(10) 0.0591(12) 0.0402(11) -0.0028(9) 0.0133(8) -0.0009(9)
C5 0.0425(10) 0.0504(11) 0.0419(11) 0.0019(9) 0.0144(8) 0.0016(9)
C6 0.0405(10) 0.0539(12) 0.0394(10) -0.0011(9) 0.0129(8) -0.0023(9)
C7 0.0422(11) 0.0676(14) 0.0508(12) -0.0078(10) 0.0116(9) -0.0078(10)
C8 0.0519(12) 0.0730(14) 0.0411(11) -0.0120(10) 0.0094(9) -0.0109(10)
C9 0.0504(11) 0.0548(12) 0.0367(10) -0.0027(9) 0.0124(9) -0.0026(9)
C10 0.0428(11) 0.0813(15) 0.0390(11) -0.0034(10) 0.0071(9) -0.0038(10)
C11 0.0385(11) 0.0719(14) 0.0442(11) 0.0034(11) 0.0076(9) -0.0018(10)
C12 0.0528(13) 0.0896(18) 0.0497(13) 0.0118(13) 0.0063(10) -0.0086(12)
C13 0.0642(15) 0.0719(17) 0.0781(18) 0.0166(14) 0.0120(13) -0.0046(12)
C14 0.0650(15) 0.0693(16) 0.0768(17) -0.0056(13) 0.0093(13) -0.0007(12)
C15 0.0999(19) 0.0768(18) 0.0527(14) -0.0089(14) -0.0110(13) 0.0063(14)
C16 0.0917(17) 0.0678(16) 0.0504(13) 0.0017(12) -0.0087(12) 0.0068(13)
C17 0.0434(11) 0.0768(15) 0.0528(12) -0.0178(12) 0.0050(10) -0.0015(11)
C18 0.0668(15) 0.0770(17) 0.0794(17) -0.0045(14) 0.0170(13) 0.0104(13)
C19 0.088(2) 0.0748(19) 0.114(2) -0.0013(16) 0.0134(17) 0.0082(16)
C20 0.074(2) 0.079(2) 0.158(3) -0.023(2) 0.004(2) 0.0131(16)
C21 0.0578(17) 0.105(2) 0.149(3) -0.035(2) 0.0210(18) 0.0162(17)
C22 0.0549(14) 0.107(2) 0.0926(19) -0.0175(16) 0.0203(13) 0.0030(14)
C23 0.0398(10) 0.0592(12) 0.0397(10) -0.0106(9) 0.0142(8) -0.0042(9)
C24 0.0512(12) 0.0647(14) 0.0465(12) -0.0050(10) 0.0192(9) -0.0059(10)
C25 0.0600(14) 0.0836(17) 0.0547(13) -0.0076(12) 0.0276(11) -0.0162(13)
C26 0.0444(12) 0.0944(18) 0.0606(14) -0.0220(13) 0.0217(11) -0.0107(13)
C27 0.0441(12) 0.0812(16) 0.0634(14) -0.0184(13) 0.0076(10) 0.0056(11)
C28 0.0436(11) 0.0618(13) 0.0501(12) -0.0105(10) 0.0120(9) -0.0009(10)
C29 0.0761(16) 0.0777(17) 0.0899(18) 0.0214(14) 0.0293(14) 0.0049(13)
C30 0.0560(15) 0.160(3) 0.110(2) -0.014(2) 0.0437(15) -0.0065(17)
C31 0.0672(15) 0.0713(16) 0.0868(17) 0.0082(14) 0.0160(13) 0.0077(12)
C32 0.0465(11) 0.0669(13) 0.0371(10) -0.0049(10) 0.0134(8) -0.0040(10)
C33 0.0720(15) 0.0610(13) 0.0401(11) -0.0079(10) 0.0263(10) -0.0057(12)
C34 0.0951(19) 0.0687(16) 0.0555(14) 0.0029(12) 0.0285(13) 0.0017(13)
C35 0.157(3) 0.081(2) 0.0695(18) 0.0144(15) 0.0440(19) 0.021(2)
C36 0.211(4) 0.0599(19) 0.083(2) -0.0019(16) 0.074(3) -0.011(2)
C37 0.159(3) 0.094(3) 0.087(2) -0.0188(19) 0.067(2) -0.052(2)
C38 0.0930(19) 0.0848(19) 0.0685(16) -0.0106(14) 0.0393(14) -0.0265(15)
C39 0.0479(11) 0.0622(13) 0.0416(11) 0.0007(10) 0.0152(9) 0.0023(10)
C40 0.0812(15) 0.0605(14) 0.0463(12) 0.0014(11) 0.0256(11) 0.0045(11)
C41 0.117(2) 0.0727(17) 0.0524(14) -0.0052(13) 0.0357(13) 0.0058(15)
C42 0.135(2) 0.0607(16) 0.0778(18) -0.0097(14) 0.0425(17) 0.0093(15)
C43 0.135(2) 0.0603(16) 0.0766(18) 0.0080(14) 0.0392(17) 0.0140(15)
C44 0.0924(18) 0.0715(16) 0.0530(13) 0.0089(13) 0.0262(12) 0.0096(13)
F1 0.0540(7) 0.0854(9) 0.0542(7) -0.0055(6) 0.0089(6) 0.0196(6)
F2 0.0585(7) 0.0840(8) 0.0460(6) 0.0003(6) 0.0159(5) -0.0212(6)
N1 0.0386(8) 0.0602(10) 0.0352(8) -0.0019(7) 0.0089(7) -0.0005(7)
N2 0.0417(9) 0.0548(10) 0.0335(8) -0.0014(7) 0.0118(7) -0.0009(7)

loop_
_atom_type_symbol
_atom_type_description
_atom_type_scat_dispersion_real
_atom_type_scat_dispersion_imag
_atom_type_scat_source
C C 0.0033 0.0016 'International Tables Vol C Tables 4.2.6.8 and 6.1.1.4'
H H 0.0000 0.0000 'International Tables Vol C Tables 4.2.6.8 and 6.1.1.4'
B B 0.0013 0.0007 'International Tables Vol C Tables 4.2.6.8 and 6.1.1.4'
N N 0.0061 0.0033 'International Tables Vol C Tables 4.2.6.8 and 6.1.1.4'
F F 0.0171 0.0103 'International Tables Vol C Tables 4.2.6.8 and 6.1.1.4'

loop_
_geom_angle_atom_site_label_1
_geom_angle_atom_site_label_2
_geom_angle_atom_site_label_3
_geom_angle
F1 B1 F2 109.10(15)
F1 B1 N1 110.60(15)
F2 B1 N1 110.17(16)
F1 B1 N2 109.84(16)
F2 B1 N2 110.81(15)
N1 B1 N2 106.29(14)
N1 C1 C2 109.20(16)
N1 C1 C10 122.79(16)
C2 C1 C10 127.99(17)
C3 C2 C1 107.81(17)
C3 C2 H2 126.1
C1 C2 H2 126.1
C2 C3 C4 107.65(17)
C2 C3 H3 126.2
C4 C3 H3 126.2
C5 C4 N1 121.58(16)
C5 C4 C3 130.50(17)
N1 C4 C3 107.91(16)
C6 C5 C4 120.29(16)
C6 C5 C23 120.92(16)
C4 C5 C23 118.79(16)
C5 C6 C7 131.06(17)
C5 C6 N2 121.05(16)
C7 C6 N2 107.88(15)
C8 C7 C6 107.49(17)
C8 C7 H7 126.3
C6 C7 H7 126.3
C7 C8 C9 107.87(17)
C7 C8 H8 126.1
C9 C8 H8 126.1
N2 C9 C8 109.07(16)
N2 C9 C32 122.23(16)
C8 C9 C32 128.59(17)
C1 C10 C11 108.60(16)
C1 C10 C17 111.66(17)
C11 C10 C17 115.10(16)
C1 C10 H10 107.0
C11 C10 H10 107.0
C17 C10 H10 107.0
C16 C11 C12 117.4(2)
C16 C11 C10 123.55(19)
C12 C11 C10 118.90(18)
C13 C12 C11 121.4(2)
C13 C12 H12 119.3
C11 C12 H12 119.3
C14 C13 C12 120.1(2)
C14 C13 H13 120.0
C12 C13 H13 120.0
C15 C14 C13 119.6(2)
C15 C14 H14 120.2
C13 C14 H14 120.2
C14 C15 C16 120.7(2)
C14 C15 H15 119.6
C16 C15 H15 119.6
C15 C16 C11 120.9(2)
C15 C16 H16 119.6
C11 C16 H16 119.6
C18 C17 C22 117.5(2)
C18 C17 C10 122.79(19)
C22 C17 C10 119.7(2)
C17 C18 C19 121.5(2)
C17 C18 H18 119.3
C19 C18 H18 119.3
C20 C19 C18 120.2(3)
C20 C19 H19 119.9
C18 C19 H19 119.9
C19 C20 C21 119.7(3)
C19 C20 H20 120.2
C21 C20 H20 120.2
C20 C21 C22 120.4(3)
C20 C21 H21 119.8
C22 C21 H21 119.8
C17 C22 C21 120.7(3)
C17 C22 H22 119.7
C21 C22 H22 119.7
C24 C23 C28 120.47(17)
C24 C23 C5 119.17(17)
C28 C23 C5 120.33(17)
C25 C24 C23 118.2(2)
C25 C24 C29 119.7(2)
C23 C24 C29 122.07(18)
C26 C25 C24 122.8(2)
C26 C25 H25 118.6
C24 C25 H25 118.6
C25 C26 C27 117.91(19)
C25 C26 C30 120.8(2)
C27 C26 C30 121.3(2)
C26 C27 C28 122.4(2)
C26 C27 H27 118.8
C28 C27 H27 118.8
C27 C28 C23 118.22(19)
C27 C28 C31 119.7(2)
C23 C28 C31 122.02(18)
C24 C29 H29A 109.5
C24 C29 H29B 109.5
H29A C29 H29B 109.5
C24 C29 H29C 109.5
H29A C29 H29C 109.5
H29B C29 H29C 109.5
C26 C30 H30A 109.5
C26 C30 H30B 109.5
H30A C30 H30B 109.5
C26 C30 H30C 109.5
H30A C30 H30C 109.5
H30B C30 H30C 109.5
C28 C31 H31A 109.5
C28 C31 H31B 109.5
H31A C31 H31B 109.5
C28 C31 H31C 109.5
H31A C31 H31C 109.5
H31B C31 H31C 109.5
C9 C32 C33 110.92(16)
C9 C32 C39 111.22(15)
C33 C32 C39 114.24(15)
C9 C32 H32 106.7
C33 C32 H32 106.7
C39 C32 H32 106.7
C38 C33 C34 118.2(2)
C38 C33 C32 120.1(2)
C34 C33 C32 121.7(2)
C35 C34 C33 121.1(3)
C35 C34 H34 119.4
C33 C34 H34 119.4
C36 C35 C34 119.6(3)
C36 C35 H35 120.2
C34 C35 H35 120.2
C37 C36 C35 119.9(3)
C37 C36 H36 120.0
C35 C36 H36 120.0
C36 C37 C38 120.5(3)
C36 C37 H37 119.7
C38 C37 H37 119.7
C37 C38 C33 120.6(3)
C37 C38 H38 119.7
C33 C38 H38 119.7
C44 C39 C40 117.81(19)
C44 C39 C32 119.43(17)
C40 C39 C32 122.72(18)
C41 C40 C39 120.9(2)
C41 C40 H40 119.5
C39 C40 H40 119.5
C42 C41 C40 120.4(2)
C42 C41 H41 119.8
C40 C41 H41 119.8
C41 C42 C43 119.6(2)
C41 C42 H42 120.2
C43 C42 H42 120.2
C44 C43 C42 119.9(2)
C44 C43 H43 120.1
C42 C43 H43 120.1
C43 C44 C39 121.4(2)
C43 C44 H44 119.3
C39 C44 H44 119.3
C1 N1 C4 107.43(14)
C1 N1 B1 127.39(15)
C4 N1 B1 125.15(15)
C9 N2 C6 107.66(15)
C9 N2 B1 126.84(15)
C6 N2 B1 125.26(14)

loop_
_geom_bond_atom_site_label_1
_geom_bond_atom_site_label_2
_geom_bond_distance
B1 F1 1.376(2)
B1 F2 1.376(2)
B1 N1 1.552(2)
B1 N2 1.552(3)
C1 N1 1.350(2)
C1 C2 1.397(3)
C1 C10 1.508(3)
C2 C3 1.362(3)
C2 H2 0.9300
C3 C4 1.398(3)
C3 H3 0.9300
C4 C5 1.390(3)
C4 N1 1.395(2)
C5 C6 1.389(2)
C5 C23 1.500(2)
C6 C7 1.399(3)
C6 N2 1.400(2)
C7 C8 1.370(3)
C7 H7 0.9300
C8 C9 1.401(3)
C8 H8 0.9300
C9 N2 1.350(2)
C9 C32 1.503(3)
C10 C11 1.522(3)
C10 C17 1.521(3)
C10 H10 0.9800
C11 C16 1.382(3)
C11 C12 1.385(3)
C12 C13 1.376(3)
C12 H12 0.9300
C13 C14 1.366(3)
C13 H13 0.9300
C14 C15 1.359(3)
C14 H14 0.9300
C15 C16 1.377(3)
C15 H15 0.9300
C16 H16 0.9300
C17 C18 1.374(3)
C17 C22 1.386(3)
C18 C19 1.389(3)
C18 H18 0.9300
C19 C20 1.358(4)
C19 H19 0.9300
C20 C21 1.363(4)
C20 H20 0.9300
C21 C22 1.392(4)
C21 H21 0.9300
C22 H22 0.9300
C23 C24 1.396(3)
C23 C28 1.400(3)
C24 C25 1.390(3)
C24 C29 1.501(3)
C25 C26 1.368(3)
C25 H25 0.9300
C26 C27 1.378(3)
C26 C30 1.514(3)
C27 C28 1.391(3)
C27 H27 0.9300
C28 C31 1.497(3)
C29 H29A 0.9600
C29 H29B 0.9600
C29 H29C 0.9600
C30 H30A 0.9600
C30 H30B 0.9600
C30 H30C 0.9600
C31 H31A 0.9600
C31 H31B 0.9600
C31 H31C 0.9600
C32 C33 1.514(3)
C32 C39 1.524(3)
C32 H32 0.9800
C33 C38 1.379(3)
C33 C34 1.380(3)
C34 C35 1.378(3)
C34 H34 0.9300
C35 C36 1.374(5)
C35 H35 0.9300
C36 C37 1.358(5)
C36 H36 0.9300
C37 C38 1.378(4)
C37 H37 0.9300
C38 H38 0.9300
C39 C44 1.377(3)
C39 C40 1.380(3)
C40 C41 1.376(3)
C40 H40 0.9300
C41 C42 1.358(3)
C41 H41 0.9300
C42 C43 1.378(3)
C42 H42 0.9300
C43 C44 1.369(3)
C43 H43 0.9300
C44 H44 0.9300
